data_4020378
loop_
_publ_author_name
'Choong Leol Yoo'
'James C. Fettinger'
'Mark J. Kurth'

_publ_section_title
;
 Stannous Chloride in Alcohol: A One-Pot Conversion of
 2-Nitro-N-arylbenzamides to 2,3-Dihydro-1H-quinazoline-4-ones
;
_journal_name_full 'Journal of Organic Chemistry'
_journal_page_first 6941
_journal_page_last 6943
_journal_paper_doi 10.1021/jo050450f
_journal_volume 70
_journal_year 2005
_chemical_absolute_configuration unk
_chemical_formula_moiety 'C16 H13 F3 N2 O'
_chemical_formula_sum 'C16 H13 F3 N2 O'
_chemical_formula_weight 306.28
_space_group_IT_number 19
_space_group_name_Hall 'P 2ac 2ab'
_space_group_name_H-M_alt 'P 21 21 21'
_symmetry_cell_setting orthorhombic
_symmetry_space_group_name_Hall 'P 2ac 2ab'
_symmetry_space_group_name_H-M 'P 21 21 21'
_cell_angle_alpha 90.00
_cell_angle_beta 90.00
_cell_angle_gamma 90.00
_cell_formula_units_Z 4
_cell_length_a 7.8186(5)
_cell_length_b 12.8815(8)
_cell_length_c 13.7597(8)
_cell_measurement_temperature 90(2)
_cell_volume 1385.81(15)
_diffrn_ambient_temperature 90(2)
_exptl_crystal_density_diffrn 1.468
_cod_depositor_comments
;
The following automatic conversions were performed:
'_symmetry_cell_setting' value 'Orthorhombic' changed to 'orthorhombic'
according to '/home/saulius/struct/CIF-dictionaries/cif_core.dic'
dictionary named 'cif_core.dic' version 2.4.1 from 2010-06-29.

Automatic conversion script
Id: cif_fix_enum 1527 2010-12-29 10:47:43Z saulius 
;
_cod_database_code 4020378

loop_
_symmetry_equiv_pos_as_xyz
'x, y, z'
'-x+1/2, -y, z+1/2'
'-x, y+1/2, -z+1/2'
'x+1/2, -y+1/2, -z'

loop_
_atom_site_label
_atom_site_type_symbol
_atom_site_fract_x
_atom_site_fract_y
_atom_site_fract_z
_atom_site_U_iso_or_equiv
_atom_site_adp_type
_atom_site_occupancy
_atom_site_symmetry_multiplicity
_atom_site_calc_flag
_atom_site_refinement_flags
_atom_site_disorder_assembly
_atom_site_disorder_group
C1 C 0.2782(3) -0.00744(16) 0.14066(14) 0.0208(4) Uani 1 1 d . . .
O1 O 0.2801(2) -0.00128(14) 0.23003(10) 0.0314(4) Uani 1 1 d . . .
N1 N 0.1632(2) 0.04644(15) 0.08568(12) 0.0236(4) Uani 1 1 d . . .
C2 C 0.4051(3) -0.06948(16) 0.08641(14) 0.0210(4) Uani 1 1 d . . .
C3 C 0.5243(3) -0.13082(17) 0.13556(15) 0.0251(4) Uani 1 1 d . . .
H3 H 0.519(4) -0.131(2) 0.207(2) 0.039(9) Uiso 1 1 d . . .
C4 C 0.6464(3) -0.18639(18) 0.08568(18) 0.0306(5) Uani 1 1 d . . .
H4 H 0.729(4) -0.231(2) 0.120(2) 0.032(7) Uiso 1 1 d . . .
C5 C 0.6504(3) -0.1805(2) -0.01587(17) 0.0316(5) Uani 1 1 d . . .
H5 H 0.736(4) -0.214(2) -0.052(2) 0.039(8) Uiso 1 1 d . . .
C6 C 0.5361(3) -0.1194(2) -0.06594(16) 0.0297(5) Uani 1 1 d . . .
H6 H 0.535(4) -0.114(2) -0.136(2) 0.040(9) Uiso 1 1 d . . .
C7 C 0.4114(3) -0.0630(2) -0.01551(14) 0.0256(4) Uani 1 1 d . A .
N2 N 0.3083(8) 0.0139(4) -0.0643(4) 0.0216(9) Uani 0.61 1 d P A 1
H2 H 0.3445 0.0447 -0.1175 0.026 Uiso 0.61 1 calc PR A 1
C8 C 0.1427(5) 0.0387(4) -0.0225(3) 0.0213(7) Uani 0.61 1 d P A 1
H8 H 0.1045 0.1076 -0.0481 0.018(10) Uiso 0.61 1 calc PR A 1
C9 C 0.0088(5) -0.0422(3) -0.0478(3) 0.0284(7) Uani 0.61 1 d P A 1
H9A H 0.0374 -0.1080 -0.0158 0.044(15) Uiso 0.61 1 calc PR A 1
H9B H 0.0061 -0.0524 -0.1183 0.019(10) Uiso 0.61 1 calc PR A 1
H9C H -0.1037 -0.0186 -0.0254 0.017(10) Uiso 0.61 1 calc PR A 1
N2A N 0.2818(13) -0.0205(6) -0.0590(7) 0.0242(15) Uani 0.39 1 d P A 2
H2A H 0.2923 0.0020 -0.1191 0.029 Uiso 0.39 1 calc PR A 2
C8A C 0.1219(8) -0.0099(6) -0.0093(4) 0.0215(10) Uani 0.39 1 d P A 2
H8A H 0.0711 -0.0797 0.0043 0.026 Uiso 0.39 1 calc PR A 2
C9A C -0.0001(8) 0.0554(5) -0.0661(4) 0.0287(12) Uani 0.39 1 d P A 2
H9A1 H -0.1116 0.0560 -0.0335 0.043 Uiso 0.39 1 calc PR A 2
H9A2 H -0.0129 0.0267 -0.1316 0.043 Uiso 0.39 1 calc PR A 2
H9A3 H 0.0440 0.1265 -0.0703 0.043 Uiso 0.39 1 calc PR A 2
C10 C 0.0300(3) 0.1027(2) 0.13409(14) 0.0272(5) Uani 1 1 d . A .
C11 C 0.0462(4) 0.2094(2) 0.15144(16) 0.0362(6) Uani 1 1 d . . .
C12 C -0.0893(5) 0.2625(3) 0.1942(2) 0.0516(9) Uani 1 1 d . A .
H12 H -0.086(5) 0.329(3) 0.204(2) 0.048(10) Uiso 1 1 d . . .
C13 C -0.2393(5) 0.2116(3) 0.2176(2) 0.0607(12) Uani 1 1 d . . .
H13 H -0.336(5) 0.251(3) 0.243(3) 0.056(10) Uiso 1 1 d . . .
C14 C -0.2552(4) 0.1061(3) 0.20103(19) 0.0508(9) Uani 1 1 d . A .
H14 H -0.352(5) 0.070(3) 0.215(2) 0.040(9) Uiso 1 1 d . . .
C15 C -0.1203(3) 0.0507(2) 0.16031(16) 0.0342(5) Uani 1 1 d . . .
H15 H -0.127(5) -0.020(3) 0.148(2) 0.044(9) Uiso 1 1 d . . .
C16 C 0.2034(5) 0.2658(2) 0.12412(19) 0.0459(7) Uani 1 1 d . A .
F1 F 0.2003(4) 0.36591(14) 0.15244(15) 0.0729(7) Uani 1 1 d . . .
F2 F 0.3458(2) 0.22537(15) 0.16420(14) 0.0498(5) Uani 1 1 d . . .
F3 F 0.2290(3) 0.26731(15) 0.02785(12) 0.0603(6) Uani 1 1 d . . .

loop_
_atom_site_aniso_label
_atom_site_aniso_U_11
_atom_site_aniso_U_22
_atom_site_aniso_U_33
_atom_site_aniso_U_23
_atom_site_aniso_U_13
_atom_site_aniso_U_12
C1 0.0216(9) 0.0266(9) 0.0141(8) -0.0007(7) 0.0013(7) -0.0026(8)
O1 0.0413(9) 0.0404(9) 0.0124(6) 0.0009(6) 0.0035(6) 0.0098(9)
N1 0.0211(8) 0.0367(9) 0.0130(7) -0.0065(7) 0.0002(6) 0.0022(8)
C2 0.0220(9) 0.0260(9) 0.0150(7) -0.0024(7) 0.0026(7) -0.0016(8)
C3 0.0307(10) 0.0262(9) 0.0186(8) 0.0032(7) 0.0026(8) 0.0007(9)
C4 0.0334(12) 0.0276(10) 0.0307(10) 0.0027(9) 0.0019(10) 0.0069(9)
C5 0.0326(12) 0.0327(11) 0.0294(11) -0.0042(9) 0.0077(10) 0.0051(10)
C6 0.0306(11) 0.0398(12) 0.0188(9) -0.0047(8) 0.0053(8) 0.0022(10)
C7 0.0235(10) 0.0384(12) 0.0148(8) -0.0043(8) 0.0007(7) -0.0009(9)
N2 0.028(2) 0.029(2) 0.0079(13) 0.0045(18) 0.0034(13) 0.002(2)
C8 0.0305(19) 0.0227(17) 0.0106(13) -0.0033(14) -0.0022(13) -0.0021(16)
C9 0.0289(17) 0.0339(18) 0.0225(15) -0.0056(14) -0.0071(14) -0.0022(15)
N2A 0.029(4) 0.030(4) 0.013(2) 0.004(3) -0.001(2) 0.003(3)
C8A 0.023(3) 0.025(3) 0.017(2) -0.004(2) -0.0039(19) 0.001(2)
C9A 0.031(3) 0.037(3) 0.018(2) -0.002(2) -0.010(2) 0.010(2)
C10 0.0267(10) 0.0405(12) 0.0144(8) -0.0060(8) -0.0030(8) 0.0062(10)
C11 0.0479(14) 0.0432(13) 0.0176(9) -0.0073(9) -0.0121(10) 0.0151(12)
C12 0.066(2) 0.063(2) 0.0257(11) -0.0169(13) -0.0191(13) 0.0393(18)
C13 0.0518(18) 0.106(3) 0.0239(11) -0.0217(15) -0.0129(12) 0.054(2)
C14 0.0231(11) 0.106(3) 0.0229(11) -0.0127(14) -0.0011(9) 0.0171(15)
C15 0.0239(10) 0.0589(16) 0.0198(9) -0.0075(11) -0.0003(8) 0.0005(11)
C16 0.075(2) 0.0353(12) 0.0273(11) -0.0056(10) -0.0150(13) -0.0063(15)
F1 0.119(2) 0.0354(9) 0.0639(12) -0.0121(9) -0.0335(15) -0.0013(12)
F2 0.0528(10) 0.0478(9) 0.0488(10) -0.0014(8) -0.0160(9) -0.0115(9)
F3 0.0940(16) 0.0586(11) 0.0283(7) 0.0000(8) -0.0081(10) -0.0289(12)

loop_
_geom_bond_atom_site_label_1
_geom_bond_atom_site_label_2
_geom_bond_distance
_geom_bond_site_symmetry_2
_geom_bond_publ_flag
C1 O1 1.232(2) . ?
C1 N1 1.365(3) . ?
C1 C2 1.477(3) . ?
N1 C10 1.433(3) . ?
N1 C8 1.500(4) . ?
N1 C8A 1.529(6) . ?
C2 C3 1.396(3) . ?
C2 C7 1.406(3) . ?
C3 C4 1.376(3) . ?
C3 H3 0.99(3) . ?
C4 C5 1.400(3) . ?
C4 H4 0.99(3) . ?
C5 C6 1.376(4) . ?
C5 H5 0.94(3) . ?
C6 C7 1.400(3) . ?
C6 H6 0.96(3) . ?
C7 N2A 1.298(10) . ?
C7 N2 1.443(6) . ?
N2 C8 1.452(7) . ?
N2 H2 0.8800 . ?
C8 C9 1.519(6) . ?
C8 H8 1.0000 . ?
C9 H9A 0.9800 . ?
C9 H9B 0.9800 . ?
C9 H9C 0.9800 . ?
N2A C8A 1.431(12) . ?
N2A H2A 0.8800 . ?
C8A C9A 1.493(8) . ?
C8A H8A 1.0000 . ?
C9A H9A1 0.9800 . ?
C9A H9A2 0.9800 . ?
C9A H9A3 0.9800 . ?
C10 C15 1.400(4) . ?
C10 C11 1.402(4) . ?
C11 C12 1.391(4) . ?
C11 C16 1.476(5) . ?
C12 C13 1.381(6) . ?
C12 H12 0.87(4) . ?
C13 C14 1.384(6) . ?
C13 H13 0.98(4) . ?
C14 C15 1.392(4) . ?
C14 H14 0.91(4) . ?
C15 H15 0.92(3) . ?
C16 F3 1.340(3) . ?
C16 F1 1.347(3) . ?
C16 F2 1.348(4) . ?
